data_4104839
loop_
_publ_author_name
'C. W. Liu'
'Bijay Sarkar'
'Yao-Jheng Huang'
'Ping-Kuei Liao'
'Ju-Chun Wang'
'Jean-Yves Saillard'
'Samia Kahlal'

_publ_section_title
;
 Octanuclear Copper(I) Clusters Inscribed in a Se12 Icosahedron:
 Anion-Induced Modulation of the Core Size and Symmetry
;
_journal_name_full 'Journal of the American Chemical Society'
_journal_page_first 11222
_journal_page_last 11233
_journal_paper_doi 10.1021/ja904089t
_journal_volume 131
_journal_year 2009
_chemical_formula_sum 'C36 H84 Cu8 F12 O12 P8 Se12'
_chemical_formula_weight 2640.63
_chemical_name_systematic
;
 ?
;
_space_group_IT_number 147
_symmetry_cell_setting trigonal
_symmetry_space_group_name_Hall '-P 3'
_symmetry_space_group_name_H-M 'P -3'
_atom_sites_solution_hydrogens geom
_atom_sites_solution_primary direct
_atom_sites_solution_secondary difmap
_audit_creation_method SHELXL-97
_cell_angle_alpha 90.00
_cell_angle_beta 90.00
_cell_angle_gamma 120.00
_cell_formula_units_Z 1
_cell_length_a 14.7070(2)
_cell_length_b 14.7070(2)
_cell_length_c 10.8676(3)
_cell_measurement_reflns_used 2234
_cell_measurement_temperature 293(2)
_cell_measurement_theta_max 22.64
_cell_measurement_theta_min 2.46
_cell_volume 2035.69(7)
_computing_cell_refinement 'Bruker SMART'
_computing_data_collection 'Bruker SMART'
_computing_data_reduction 'Bruker SAINT'
_computing_molecular_graphics 'Bruker SHELXTL'
_computing_publication_material 'Bruker SHELXTL'
_computing_structure_refinement 'SHELXL-97 (Sheldrick, 1997)'
_computing_structure_solution 'SHELXS-97 (Sheldrick, 1990)'
_diffrn_ambient_temperature 293(2)
_diffrn_measured_fraction_theta_full 1.000
_diffrn_measured_fraction_theta_max 1.000
_diffrn_measurement_device_type 'CCD area detector'
_diffrn_measurement_method 'phi and omega scans'
_diffrn_radiation_monochromator graphite
_diffrn_radiation_source 'fine-focus sealed tube'
_diffrn_radiation_type MoK\a
_diffrn_radiation_wavelength 0.71073
_diffrn_reflns_av_R_equivalents 0.0494
_diffrn_reflns_av_sigmaI/netI 0.0480
_diffrn_reflns_limit_h_max 19
_diffrn_reflns_limit_h_min -17
_diffrn_reflns_limit_k_max 12
_diffrn_reflns_limit_k_min -19
_diffrn_reflns_limit_l_max 14
_diffrn_reflns_limit_l_min -12
_diffrn_reflns_number 13653
_diffrn_reflns_theta_full 28.28
_diffrn_reflns_theta_max 28.28
_diffrn_reflns_theta_min 1.60
_exptl_absorpt_coefficient_mu 7.639
_exptl_absorpt_correction_T_max 0.586
_exptl_absorpt_correction_T_min 0.295
_exptl_absorpt_correction_type multi-scan
_exptl_absorpt_process_details SADABS
_exptl_crystal_colour yellow
_exptl_crystal_density_diffrn 2.154
_exptl_crystal_description block
_exptl_crystal_F_000 1264
_exptl_crystal_size_max 0.20
_exptl_crystal_size_mid 0.08
_exptl_crystal_size_min 0.07
_refine_diff_density_max 1.871
_refine_diff_density_min -0.707
_refine_diff_density_rms 0.115
_refine_ls_extinction_method none
_refine_ls_goodness_of_fit_ref 1.017
_refine_ls_hydrogen_treatment constr
_refine_ls_matrix_type full
_refine_ls_number_parameters 137
_refine_ls_number_reflns 3374
_refine_ls_number_restraints 0
_refine_ls_restrained_S_all 1.017
_refine_ls_R_factor_all 0.0723
_refine_ls_R_factor_gt 0.0410
_refine_ls_shift/su_max 0.001
_refine_ls_shift/su_mean 0.000
_refine_ls_structure_factor_coef Fsqd
_refine_ls_weighting_details 'calc w=1/[\s^2^(Fo^2^)+(0.0643P)^2^+0.0000P] where P=(Fo^2^+2Fc^2^)/3'
_refine_ls_weighting_scheme calc
_refine_ls_wR_factor_gt 0.1062
_refine_ls_wR_factor_ref 0.1190
_reflns_number_gt 2209
_reflns_number_total 3374
_reflns_threshold_expression >2sigma(I)
_cod_data_source_file ja904089t_si_002_1.cif
_cod_data_source_block 1
_cod_database_code 4104839

loop_
_symmetry_equiv_pos_as_xyz
'x, y, z'
'-y, x-y, z'
'-x+y, -x, z'
'-x, -y, -z'
'y, -x+y, -z'
'x-y, x, -z'

loop_
_atom_site_label
_atom_site_type_symbol
_atom_site_fract_x
_atom_site_fract_y
_atom_site_fract_z
_atom_site_U_iso_or_equiv
_atom_site_adp_type
_atom_site_occupancy
_atom_site_symmetry_multiplicity
_atom_site_calc_flag
_atom_site_refinement_flags
Se1 Se 0.18398(4) 1.09941(4) 0.78054(5) 0.04620(16) Uani 1 1 d .
Se2 Se 0.11147(4) 1.28669(4) 0.57344(5) 0.04645(17) Uani 1 1 d .
Cu1 Cu 0.0000 1.0000 0.76611(12) 0.0548(3) Uani 1 3 d S
Cu2 Cu 0.17877(5) 1.17154(5) 0.58847(6) 0.0542(2) Uani 1 1 d .
P1 P 0.23035(9) 0.98228(10) 0.74245(12) 0.0416(3) Uani 1 1 d .
P2 P 0.3333 0.6667 0.6603(3) 0.0656(7) Uani 1 3 d S
O1 O 0.1898(3) 0.9076(3) 0.8564(3) 0.0520(9) Uani 1 1 d .
O2 O 0.3507(3) 1.0314(3) 0.7536(4) 0.0561(9) Uani 1 1 d .
C1 C 0.2114(4) 0.8201(4) 0.8685(5) 0.0524(13) Uani 1 1 d .
H1 H 0.2396 0.8107 0.7908 0.063 Uiso 1 1 calc R
C2 C 0.1079(5) 0.7235(5) 0.8957(8) 0.084(2) Uani 1 1 d .
H2A H 0.0757 0.7365 0.9652 0.126 Uiso 1 1 calc R
H2B H 0.1192 0.6660 0.9139 0.126 Uiso 1 1 calc R
H2C H 0.0627 0.7062 0.8254 0.126 Uiso 1 1 calc R
C3 C 0.2915(6) 0.8479(6) 0.9694(6) 0.082(2) Uani 1 1 d .
H3A H 0.3538 0.9127 0.9494 0.123 Uiso 1 1 calc R
H3B H 0.3085 0.7931 0.9774 0.123 Uiso 1 1 calc R
H3C H 0.2631 0.8557 1.0457 0.123 Uiso 1 1 calc R
C4 C 0.4332(4) 1.0908(5) 0.6613(6) 0.0656(16) Uani 1 1 d .
H4 H 0.4020 1.0802 0.5791 0.079 Uiso 1 1 calc R
C5 C 0.4842(6) 1.2039(5) 0.6963(9) 0.108(3) Uani 1 1 d .
H5A H 0.4314 1.2202 0.7218 0.162 Uiso 1 1 calc R
H5B H 0.5216 1.2466 0.6269 0.162 Uiso 1 1 calc R
H5C H 0.5323 1.2176 0.7629 0.162 Uiso 1 1 calc R
C6 C 0.5051(7) 1.0494(7) 0.6658(10) 0.126(4) Uani 1 1 d .
H6A H 0.5312 1.0553 0.7481 0.190 Uiso 1 1 calc R
H6B H 0.5628 1.0887 0.6107 0.190 Uiso 1 1 calc R
H6C H 0.4686 0.9769 0.6415 0.190 Uiso 1 1 calc R
F1 F 0.3893(7) 0.7636(7) 0.7352(11) 0.244(5) Uani 1 1 d .
F2 F 0.4310(8) 0.7054(9) 0.5897(11) 0.298(6) Uani 1 1 d .

loop_
_atom_site_aniso_label
_atom_site_aniso_U_11
_atom_site_aniso_U_22
_atom_site_aniso_U_33
_atom_site_aniso_U_23
_atom_site_aniso_U_13
_atom_site_aniso_U_12
Se1 0.0488(3) 0.0430(3) 0.0475(3) -0.0038(2) -0.0035(2) 0.0235(2)
Se2 0.0475(3) 0.0455(3) 0.0440(3) 0.0010(2) 0.0032(2) 0.0216(2)
Cu1 0.0507(4) 0.0507(4) 0.0629(8) 0.000 0.000 0.0254(2)
Cu2 0.0580(4) 0.0563(4) 0.0516(4) 0.0017(3) 0.0036(3) 0.0311(3)
P1 0.0396(7) 0.0418(7) 0.0419(7) 0.0023(5) -0.0006(5) 0.0193(6)
P2 0.0651(11) 0.0651(11) 0.0667(19) 0.000 0.000 0.0325(5)
O1 0.066(2) 0.048(2) 0.047(2) 0.0027(16) 0.0049(17) 0.0325(18)
O2 0.0397(19) 0.060(2) 0.060(2) 0.0015(18) -0.0008(16) 0.0191(17)
C1 0.068(4) 0.052(3) 0.047(3) 0.009(2) 0.010(3) 0.037(3)
C2 0.083(5) 0.053(4) 0.115(7) 0.014(4) 0.007(4) 0.033(3)
C3 0.111(6) 0.094(5) 0.067(5) -0.002(4) -0.025(4) 0.072(5)
C4 0.048(3) 0.077(4) 0.059(4) 0.001(3) 0.010(3) 0.021(3)
C5 0.083(5) 0.063(5) 0.141(9) -0.002(5) 0.024(5) 0.009(4)
C6 0.096(6) 0.121(7) 0.179(11) 0.010(7) 0.048(7) 0.066(6)
F1 0.179(7) 0.200(7) 0.359(13) -0.179(8) -0.090(8) 0.099(6)
F2 0.310(11) 0.272(11) 0.328(13) 0.126(11) 0.260(10) 0.157(12)

loop_
_atom_type_symbol
_atom_type_description
_atom_type_scat_dispersion_real
_atom_type_scat_dispersion_imag
_atom_type_scat_source
C C 0.0033 0.0016 'International Tables Vol C Tables 4.2.6.8 and 6.1.1.4'
H H 0.0000 0.0000 'International Tables Vol C Tables 4.2.6.8 and 6.1.1.4'
O O 0.0106 0.0060 'International Tables Vol C Tables 4.2.6.8 and 6.1.1.4'
P P 0.1023 0.0942 'International Tables Vol C Tables 4.2.6.8 and 6.1.1.4'
Cu Cu 0.3201 1.2651 'International Tables Vol C Tables 4.2.6.8 and 6.1.1.4'
Se Se -0.0929 2.2259 'International Tables Vol C Tables 4.2.6.8 and 6.1.1.4'
F F 0.0171 0.0103 'International Tables Vol C Tables 4.2.6.8 and 6.1.1.4'

loop_
_geom_angle_atom_site_label_1
_geom_angle_atom_site_label_2
_geom_angle_atom_site_label_3
_geom_angle
_geom_angle_site_symmetry_1
_geom_angle_site_symmetry_3
P1 Se1 Cu1 102.29(4) . .
P1 Se1 Cu2 106.25(4) . .
Cu1 Se1 Cu2 86.25(4) . .
P1 Se2 Cu2 109.78(4) 2_675 6_666
P1 Se2 Cu2 101.04(4) 2_675 .
Cu2 Se2 Cu2 86.17(3) 6_666 .
Se1 Cu1 Se1 119.561(8) 3_465 .
Se1 Cu1 Se1 119.558(8) 3_465 2_675
Se1 Cu1 Se1 119.559(8) . 2_675
Se2 Cu2 Se2 116.92(3) 5_456 .
Se2 Cu2 Se1 119.93(3) 5_456 .
Se2 Cu2 Se1 120.28(3) . .
O2 P1 O1 102.2(2) . .
O2 P1 Se1 110.64(16) . .
O1 P1 Se1 104.14(14) . .
O2 P1 Se2 109.64(16) . 3_465
O1 P1 Se2 109.29(15) . 3_465
Se1 P1 Se2 119.39(6) . 3_465
F2 P2 F2 95.2(8) 3_565 .
F2 P2 F2 95.2(8) 3_565 2_665
F2 P2 F2 95.2(8) . 2_665
F2 P2 F1 87.1(6) 3_565 3_565
F2 P2 F1 85.0(6) . 3_565
F2 P2 F1 177.6(7) 2_665 3_565
F2 P2 F1 177.6(7) 3_565 .
F2 P2 F1 87.1(6) . .
F2 P2 F1 85.0(6) 2_665 .
F1 P2 F1 92.7(7) 3_565 .
F2 P2 F1 85.0(6) 3_565 2_665
F2 P2 F1 177.6(7) . 2_665
F2 P2 F1 87.1(6) 2_665 2_665
F1 P2 F1 92.7(7) 3_565 2_665
F1 P2 F1 92.7(7) . 2_665
C1 O1 P1 120.7(3) . .
C4 O2 P1 129.3(4) . .
O1 C1 C2 106.4(4) . .
O1 C1 C3 107.9(5) . .
C2 C1 C3 113.4(5) . .
C6 C4 O2 106.4(6) . .
C6 C4 C5 113.0(7) . .
O2 C4 C5 107.0(5) . .

loop_
_geom_bond_atom_site_label_1
_geom_bond_atom_site_label_2
_geom_bond_distance
_geom_bond_site_symmetry_2
Se1 P1 2.1861(13) .
Se1 Cu1 2.3510(5) .
Se1 Cu2 2.3600(9) .
Se2 P1 2.1941(14) 2_675
Se2 Cu2 2.3520(9) 6_666
Se2 Cu2 2.3560(8) .
Cu1 Se1 2.3509(5) 3_465
Cu1 Se1 2.3511(5) 2_675
Cu2 Se2 2.3520(9) 5_456
P1 O2 1.546(4) .
P1 O1 1.562(4) .
P1 Se2 2.1941(14) 3_465
P2 F2 1.468(6) 3_565
P2 F2 1.468(6) .
P2 F2 1.469(6) 2_665
P2 F1 1.483(6) 3_565
P2 F1 1.483(7) .
P2 F1 1.483(7) 2_665
O1 C1 1.478(6) .
O2 C4 1.477(7) .
C1 C2 1.503(8) .
C1 C3 1.508(8) .
C4 C6 1.461(10) .
C4 C5 1.493(10) .
